data_4513005
loop_
_publ_author_name
'Wang, Kai'
'Chen, Zi-Lu'
'Zou, Hua-Hong'
'Zhang, Zhong'
'Sun, Wei-Yin'
'Liang, Fu-Pei'

_publ_section_title
;
 Two Types of Cu-Ln Heterometallic Coordination Polymers with
 2-Hydroxyisophthalate: Syntheses, Structures, and Magnetic Properties
;
_journal_issue 6
_journal_name_full 'Crystal Growth &amp; Design'
_journal_page_first 2883
_journal_paper_doi 10.1021/acs.cgd.5b00327
_journal_volume 15
_journal_year 2015
_chemical_formula_moiety 'C24 H19 Cu3 Dy O20, H2 O'
_chemical_formula_sum 'C24 H21 Cu3 Dy O21'
_chemical_formula_weight 998.53
_chemical_name_systematic
;
 ? 
;
_space_group_crystal_system triclinic
_space_group_IT_number 2
_space_group_name_Hall '-P 1'
_space_group_name_H-M_alt 'P -1'
_symmetry_space_group_name_Hall '-P 1'
_symmetry_space_group_name_H-M 'P -1'
_atom_sites_solution_hydrogens geom
_atom_sites_solution_primary direct
_atom_sites_solution_secondary difmap
_audit_creation_date 2015-04-04
_audit_creation_method
;
Olex2 1.2
(compiled 2015.01.26 svn.r3150 for OlexSys, GUI svn.r4998)
;
_cell_angle_alpha 116.010(5)
_cell_angle_beta 96.509(4)
_cell_angle_gamma 92.511(4)
_cell_formula_units_Z 2
_cell_length_a 9.8558(5)
_cell_length_b 12.1424(6)
_cell_length_c 12.7113(6)
_cell_measurement_temperature 296.15
_cell_volume 1350.85(13)
_computing_molecular_graphics 'Olex2 (Dolomanov et al., 2009)'
_computing_publication_material 'Olex2 (Dolomanov et al., 2009)'
_computing_structure_refinement 'XL (Sheldrick, 2008)'
_computing_structure_solution 'XS (Sheldrick, 2008)'
_diffrn_ambient_temperature 296.15
_diffrn_measured_fraction_theta_full 0.999
_diffrn_measured_fraction_theta_max 0.999
_diffrn_radiation_monochromator graphite
_diffrn_radiation_type MoK\a
_diffrn_radiation_wavelength 0.71073
_diffrn_reflns_av_R_equivalents 0.0425
_diffrn_reflns_av_unetI/netI 0.0585
_diffrn_reflns_limit_h_max 11
_diffrn_reflns_limit_h_min -11
_diffrn_reflns_limit_k_max 14
_diffrn_reflns_limit_k_min -14
_diffrn_reflns_limit_l_max 15
_diffrn_reflns_limit_l_min -15
_diffrn_reflns_number 12322
_diffrn_reflns_theta_full 25.00
_diffrn_reflns_theta_max 25.00
_diffrn_reflns_theta_min 2.90
_diffrn_source 'fine-focus sealed tube'
_exptl_absorpt_coefficient_mu 5.169
_exptl_crystal_colour blue
_exptl_crystal_colour_primary blue
_exptl_crystal_density_diffrn 2.455
_exptl_crystal_density_method 'not measured'
_exptl_crystal_description block
_exptl_crystal_F_000 972
_exptl_crystal_size_max 0.08
_exptl_crystal_size_mid 0.07
_exptl_crystal_size_min 0.05
_refine_diff_density_max 1.044
_refine_diff_density_min -0.863
_refine_diff_density_rms 0.131
_refine_ls_extinction_method none
_refine_ls_goodness_of_fit_ref 1.001
_refine_ls_hydrogen_treatment mixed
_refine_ls_matrix_type full
_refine_ls_number_parameters 454
_refine_ls_number_reflns 4743
_refine_ls_number_restraints 0
_refine_ls_restrained_S_all 1.001
_refine_ls_R_factor_all 0.0448
_refine_ls_R_factor_gt 0.0334
_refine_ls_shift/su_max 0.001
_refine_ls_shift/su_mean 0.000
_refine_ls_structure_factor_coef Fsqd
_refine_ls_weighting_details 'calc w=1/[\s^2^(Fo^2^)+(0.0280P)^2^+0.0000P] where P=(Fo^2^+2Fc^2^)/3'
_refine_ls_weighting_scheme calc
_refine_ls_wR_factor_gt 0.0678
_refine_ls_wR_factor_ref 0.0709
_reflns_number_gt 3964
_reflns_number_total 4743
_reflns_threshold_expression >2sigma(I)
_cod_data_source_file cg5b00327_si_006.cif
_cod_data_source_block djkdkdkdkdk
_cod_depositor_comments 'Adding full bibliography for 4513003--4513006.cif.'
_cod_original_cell_volume 1350.84(11)
_cod_database_code 4513005
_olex2_refinement_description
;
1. Fixed Uiso
 At 1.2 times of:
  All C(H) groups
 At 1.5 times of:
  All O(H) groups, All O(H,H) groups
2.a Free rotating group:
 O21(H21a,H21b)
2.b Rotating group:
 O16(H16a,H16b), O17(H17a,H17b), O18(H18a,H18b), O19(H19a,H19b), O20(H20a)
2.c Aromatic/amide H refined with riding coordinates:
 C3(H3), C4(H4), C5(H5), C11(H11), C12(H12), C13(H13), C19(H19), C20(H20),
 C21(H21)
;
_olex2_submission_special_instructions 'No special instructions were received'

loop_
_space_group_symop_id
_space_group_symop_operation_xyz
1 'x, y, z'
2 '-x, -y, -z'

loop_
_atom_site_label
_atom_site_type_symbol
_atom_site_fract_x
_atom_site_fract_y
_atom_site_fract_z
_atom_site_U_iso_or_equiv
_atom_site_adp_type
_atom_site_occupancy
_atom_site_calc_flag
_atom_site_refinement_flags_posn
Dy1 Dy -0.25001(3) -0.79386(2) -0.27374(2) 0.01967(9) Uani 1 d .
Cu1 Cu -0.18139(7) -1.39358(6) -0.37035(6) 0.02593(18) Uani 1 d .
Cu2 Cu -0.23360(7) -1.17134(6) -0.39593(6) 0.02349(17) Uani 1 d .
Cu3 Cu -0.47234(7) -0.61537(6) -0.49358(6) 0.02243(17) Uani 1 d .
O1 O -0.1040(4) -1.3954(3) -0.0559(3) 0.0282(10) Uani 1 d .
O2 O -0.1422(4) -1.4274(3) -0.2404(3) 0.0218(9) Uani 1 d .
O3 O -0.1860(4) -1.2223(3) -0.2741(3) 0.0217(9) Uani 1 d .
O4 O -0.2356(4) -1.0060(3) -0.2817(3) 0.0210(9) Uani 1 d .
O5 O -0.2077(4) -0.8435(3) -0.1119(3) 0.0273(9) Uani 1 d .
O6 O -0.1050(6) -1.6926(5) -0.6373(4) 0.0754(19) Uani 1 d .
O7 O -0.1921(4) -1.5615(3) -0.4862(3) 0.0304(10) Uani 1 d .
O8 O -0.2336(4) -1.3443(3) -0.4916(3) 0.0235(9) Uani 1 d .
O9 O -0.2863(4) -1.1423(3) -0.5288(3) 0.0307(10) Uani 1 d .
O10 O -0.2694(4) -1.1631(4) -0.7052(3) 0.0340(11) Uani 1 d .
O11 O -0.3692(4) -0.6208(3) -0.1838(3) 0.0269(9) Uani 1 d .
O12 O -0.4260(4) -0.6529(3) -0.3656(3) 0.0256(9) Uani 1 d .
O13 O -0.4716(4) -0.4430(3) -0.3917(3) 0.0210(9) Uani 1 d .
O14 O -0.5221(4) -0.2197(3) -0.3920(3) 0.0302(10) Uani 1 d .
O15 O -0.5196(4) -0.0675(3) -0.2160(3) 0.0308(10) Uani 1 d .
O16 O -0.3164(4) -0.9009(3) -0.4798(3) 0.0343(10) Uani 1 d .
H16A H -0.3985 -0.8867 -0.4993 0.051 Uiso 1 d GR
H16B H -0.3156 -0.9794 -0.5031 0.051 Uiso 1 d GR
O17 O -0.1267(4) -0.6841(3) -0.3580(3) 0.0294(10) Uani 1 d .
H17A H -0.0797 -0.6160 -0.3023 0.044 Uiso 1 d GR
H17B H -0.1840 -0.6632 -0.4029 0.044 Uiso 1 d GR
O18 O -0.0883(4) -0.6390(3) -0.1284(3) 0.0276(10) Uani 1 d .
H18A H -0.0705 -0.6541 -0.0688 0.041 Uiso 1 d GR
H18B H -0.1212 -0.5696 -0.1058 0.041 Uiso 1 d GR
O19 O -0.4656(4) -0.8837(3) -0.2721(3) 0.0306(10) Uani 1 d .
H19A H -0.4621 -0.9604 -0.2934 0.046 Uiso 1 d GR
H19B H -0.5257 -0.8740 -0.3203 0.046 Uiso 1 d GR
O20 O -0.0325(4) -0.8794(4) -0.3225(4) 0.0359(11) Uani 1 d .
H20A H 0.0346 -0.8229 -0.2841 0.054 Uiso 1 d GR
C1 C -0.1308(5) -1.3544(5) -0.1292(5) 0.0197(12) Uani 1 d .
C2 C -0.1515(5) -1.2207(5) -0.0849(5) 0.0174(12) Uani 1 d .
C3 C -0.1508(6) -1.1538(5) 0.0377(5) 0.0258(14) Uani 1 d .
H3 H -0.1381 -1.1944 0.0849 0.031 Uiso 1 calc R
C4 C -0.1682(6) -1.0298(5) 0.0904(5) 0.0308(15) Uani 1 d .
H4 H -0.1684 -0.9874 0.1716 0.037 Uiso 1 calc R
C5 C -0.1852(6) -0.9706(5) 0.0202(5) 0.0237(13) Uani 1 d .
H5 H -0.1939 -0.8866 0.0552 0.028 Uiso 1 calc R
C6 C -0.1898(5) -1.0320(5) -0.1006(5) 0.0189(12) Uani 1 d .
C7 C -0.1756(5) -1.1609(5) -0.1564(5) 0.0166(12) Uani 1 d .
C8 C -0.2127(5) -0.9581(5) -0.1678(5) 0.0202(12) Uani 1 d .
C9 C -0.1569(6) -1.5973(5) -0.5910(5) 0.0265(14) Uani 1 d .
C10 C -0.1850(5) -1.5241(5) -0.6576(5) 0.0219(13) Uani 1 d .
C11 C -0.1788(6) -1.5831(5) -0.7792(5) 0.0269(14) Uani 1 d .
H11 H -0.1574 -1.6641 -0.8131 0.032 Uiso 1 calc R
C12 C -0.2032(6) -1.5255(5) -0.8492(5) 0.0305(14) Uani 1 d .
H12 H -0.2019 -1.5674 -0.9303 0.037 Uiso 1 calc R
C13 C -0.2293(6) -1.4056(5) -0.7987(5) 0.0255(14) Uani 1 d .
H13 H -0.2426 -1.3655 -0.8463 0.031 Uiso 1 calc R
C14 C -0.2370(5) -1.3407(5) -0.6787(5) 0.0185(12) Uani 1 d .
C15 C -0.2195(5) -1.4020(5) -0.6076(5) 0.0193(12) Uani 1 d .
C16 C -0.2656(5) -1.2078(5) -0.6347(5) 0.0230(13) Uani 1 d .
C17 C -0.4153(5) -0.5806(5) -0.2544(5) 0.0215(13) Uani 1 d .
C18 C -0.4541(5) -0.4511(5) -0.2064(4) 0.0157(11) Uani 1 d .
C19 C -0.4604(5) -0.3923(5) -0.0855(5) 0.0234(13) Uani 1 d .
H19 H -0.4433 -0.4346 -0.0404 0.028 Uiso 1 calc R
C20 C -0.4918(6) -0.2719(5) -0.0315(5) 0.0304(14) Uani 1 d .
H20 H -0.5005 -0.2347 0.0485 0.036 Uiso 1 calc R
C21 C -0.5102(6) -0.2075(5) -0.0977(5) 0.0234(13) Uani 1 d .
H21 H -0.5273 -0.1254 -0.0602 0.028 Uiso 1 calc R
C22 C -0.5041(5) -0.2614(5) -0.2185(5) 0.0203(12) Uani 1 d .
C23 C -0.4790(5) -0.3868(5) -0.2752(5) 0.0163(12) Uani 1 d .
C24 C -0.5170(5) -0.1778(5) -0.2771(5) 0.0210(12) Uani 1 d .
H20B H -0.021(6) -0.946(6) -0.337(6) 0.04(2) Uiso 1 d .
O21 O 0.0139(5) -1.1256(4) -0.4158(4) 0.0399(11) Uani 1 d .
H21A H 0.0354 -1.1560 -0.4852 0.060 Uiso 1 d G
H21B H 0.0437 -1.1672 -0.3807 0.060 Uiso 1 d G

loop_
_atom_site_aniso_label
_atom_site_aniso_U_11
_atom_site_aniso_U_22
_atom_site_aniso_U_33
_atom_site_aniso_U_23
_atom_site_aniso_U_13
_atom_site_aniso_U_12
Dy1 0.02577(16) 0.01459(15) 0.01893(15) 0.00801(12) 0.00239(11) 0.00166(10)
Cu1 0.0389(5) 0.0196(4) 0.0225(4) 0.0116(3) 0.0057(3) 0.0080(3)
Cu2 0.0380(4) 0.0148(4) 0.0184(4) 0.0078(3) 0.0039(3) 0.0060(3)
Cu3 0.0346(4) 0.0131(4) 0.0194(4) 0.0066(3) 0.0053(3) 0.0047(3)
O1 0.043(3) 0.020(2) 0.024(2) 0.0157(19) -0.0089(18) 0.0006(18)
O2 0.032(2) 0.016(2) 0.021(2) 0.0126(18) 0.0021(17) 0.0065(16)
O3 0.037(2) 0.014(2) 0.015(2) 0.0077(17) 0.0040(17) 0.0069(17)
O4 0.034(2) 0.012(2) 0.018(2) 0.0064(17) 0.0054(17) 0.0061(16)
O5 0.046(3) 0.012(2) 0.023(2) 0.0078(19) 0.0003(18) 0.0023(17)
O6 0.148(6) 0.057(4) 0.053(3) 0.038(3) 0.056(3) 0.076(4)
O7 0.056(3) 0.014(2) 0.024(2) 0.0100(19) 0.009(2) 0.0109(19)
O8 0.042(3) 0.013(2) 0.017(2) 0.0073(17) 0.0053(17) 0.0094(17)
O9 0.046(3) 0.018(2) 0.030(3) 0.013(2) 0.004(2) 0.0118(19)
O10 0.046(3) 0.039(3) 0.039(3) 0.034(2) 0.013(2) 0.013(2)
O11 0.038(3) 0.023(2) 0.027(2) 0.0171(19) 0.0046(18) 0.0081(18)
O12 0.037(2) 0.015(2) 0.025(2) 0.0082(19) 0.0061(18) 0.0077(17)
O13 0.032(2) 0.016(2) 0.015(2) 0.0053(17) 0.0065(16) 0.0080(16)
O14 0.054(3) 0.014(2) 0.021(2) 0.0069(19) 0.0054(19) 0.0070(19)
O15 0.055(3) 0.011(2) 0.026(2) 0.0066(19) 0.010(2) 0.0087(18)
O16 0.050(3) 0.019(2) 0.028(2) 0.0065(19) -0.005(2) 0.0052(19)
O17 0.035(3) 0.023(2) 0.033(3) 0.019(2) -0.0059(19) -0.0047(18)
O18 0.035(2) 0.018(2) 0.029(2) 0.0137(19) -0.0074(18) 0.0004(17)
O19 0.029(2) 0.023(2) 0.048(3) 0.023(2) 0.0032(19) 0.0041(18)
O20 0.032(3) 0.021(3) 0.058(3) 0.018(2) 0.015(2) 0.003(2)
C1 0.019(3) 0.022(3) 0.019(3) 0.011(3) 0.001(2) 0.000(2)
C2 0.017(3) 0.015(3) 0.020(3) 0.009(3) -0.002(2) -0.001(2)
C3 0.036(4) 0.020(3) 0.026(3) 0.015(3) 0.003(3) 0.002(3)
C4 0.048(4) 0.024(3) 0.014(3) 0.004(3) 0.000(3) 0.007(3)
C5 0.037(4) 0.009(3) 0.021(3) 0.004(3) 0.000(3) 0.004(2)
C6 0.026(3) 0.017(3) 0.015(3) 0.008(3) 0.001(2) 0.002(2)
C7 0.018(3) 0.011(3) 0.021(3) 0.007(2) 0.003(2) 0.000(2)
C8 0.022(3) 0.015(3) 0.022(3) 0.006(3) 0.003(2) 0.002(2)
C9 0.037(4) 0.018(3) 0.025(3) 0.007(3) 0.009(3) 0.010(3)
C10 0.025(3) 0.023(3) 0.019(3) 0.010(3) 0.008(2) 0.002(2)
C11 0.030(3) 0.022(3) 0.026(3) 0.006(3) 0.008(3) 0.003(3)
C12 0.033(4) 0.033(4) 0.016(3) 0.002(3) 0.008(3) 0.004(3)
C13 0.025(3) 0.038(4) 0.018(3) 0.018(3) 0.001(2) 0.001(3)
C14 0.015(3) 0.023(3) 0.017(3) 0.009(3) -0.001(2) 0.000(2)
C15 0.020(3) 0.024(3) 0.017(3) 0.011(3) 0.007(2) 0.004(2)
C16 0.015(3) 0.030(3) 0.026(3) 0.015(3) 0.001(2) 0.001(2)
C17 0.017(3) 0.018(3) 0.031(4) 0.012(3) 0.007(2) -0.002(2)
C18 0.015(3) 0.013(3) 0.018(3) 0.005(2) 0.005(2) -0.002(2)
C19 0.025(3) 0.021(3) 0.027(3) 0.014(3) 0.004(3) 0.003(2)
C20 0.043(4) 0.026(4) 0.019(3) 0.006(3) 0.011(3) 0.006(3)
C21 0.030(3) 0.016(3) 0.024(3) 0.008(3) 0.008(3) 0.007(2)
C22 0.015(3) 0.017(3) 0.025(3) 0.006(3) 0.003(2) 0.000(2)
C23 0.013(3) 0.014(3) 0.020(3) 0.007(2) 0.004(2) -0.002(2)
C24 0.019(3) 0.022(3) 0.025(3) 0.013(3) 0.009(2) 0.004(2)
O21 0.052(3) 0.031(3) 0.044(3) 0.020(2) 0.017(2) 0.023(2)

loop_
_atom_type_symbol
_atom_type_description
_atom_type_scat_dispersion_real
_atom_type_scat_dispersion_imag
_atom_type_scat_source
C C 0.0033 0.0016 'International Tables Vol C Tables 4.2.6.8 and 6.1.1.4'
H H 0.0000 0.0000 'International Tables Vol C Tables 4.2.6.8 and 6.1.1.4'
Cu Cu 0.3201 1.2651 'International Tables Vol C Tables 4.2.6.8 and 6.1.1.4'
Dy Dy -0.1892 4.4098 'International Tables Vol C Tables 4.2.6.8 and 6.1.1.4'
O O 0.0106 0.0060 'International Tables Vol C Tables 4.2.6.8 and 6.1.1.4'

loop_
_geom_angle_atom_site_label_1
_geom_angle_atom_site_label_2
_geom_angle_atom_site_label_3
_geom_angle
_geom_angle_site_symmetry_1
_geom_angle_site_symmetry_3
O4 Dy1 C8 26.69(13) . .
O5 Dy1 O4 52.15(12) . .
O5 Dy1 O17 137.14(13) . .
O5 Dy1 O20 83.90(15) . .
O5 Dy1 C8 25.46(14) . .
O11 Dy1 O4 138.68(12) . .
O11 Dy1 O5 98.69(13) . .
O11 Dy1 O16 113.04(13) . .
O11 Dy1 O17 88.75(13) . .
O11 Dy1 O19 77.72(13) . .
O11 Dy1 O20 149.02(14) . .
O11 Dy1 C8 119.61(14) . .
O16 Dy1 O4 85.47(12) . .
O16 Dy1 O5 137.24(13) . .
O16 Dy1 O17 73.72(13) . .
O16 Dy1 O19 82.41(14) . .
O16 Dy1 O20 82.93(15) . .
O16 Dy1 C8 112.00(14) . .
O17 Dy1 O4 132.53(13) . .
O17 Dy1 O20 69.80(14) . .
O17 Dy1 C8 141.80(14) . .
O18 Dy1 O4 114.51(11) . .
O18 Dy1 O5 72.61(12) . .
O18 Dy1 O11 73.83(13) . .
O18 Dy1 O16 142.13(14) . .
O18 Dy1 O17 69.16(13) . .
O18 Dy1 O19 134.05(14) . .
O18 Dy1 O20 77.65(15) . .
O18 Dy1 C8 93.25(13) . .
O19 Dy1 O4 68.20(12) . .
O19 Dy1 O5 77.00(13) . .
O19 Dy1 O17 145.32(12) . .
O19 Dy1 O20 132.28(14) . .
O19 Dy1 C8 70.64(14) . .
O20 Dy1 O4 65.55(13) . .
O20 Dy1 C8 73.47(15) . .
O2 Cu1 Cu2 134.10(11) . .
O2 Cu1 O3 93.54(15) . .
O2 Cu1 O7 94.93(15) . .
O2 Cu1 O8 173.26(16) . .
O3 Cu1 Cu2 40.60(10) . .
O3 Cu1 O7 171.07(15) . .
O3 Cu1 O8 80.82(14) . .
O7 Cu1 Cu2 130.78(11) . .
O7 Cu1 O8 90.54(15) . .
O8 Cu1 Cu2 40.24(11) . .
O3 Cu2 Cu1 40.02(10) . .
O4 Cu2 Cu1 131.40(10) . .
O4 Cu2 O3 91.39(15) . .
O4 Cu2 O8 171.26(15) . .
O8 Cu2 Cu1 40.30(10) . .
O8 Cu2 O3 80.30(14) . .
O9 Cu2 Cu1 133.01(12) . .
O9 Cu2 O3 172.83(16) . .
O9 Cu2 O4 95.51(15) . .
O9 Cu2 O8 92.71(15) . .
O12 Cu3 Cu3 132.81(12) . 2_444
O12 Cu3 O13 172.10(16) . 2_444
O12 Cu3 O13 92.99(15) . .
O13 Cu3 Cu3 39.89(10) . 2_444
O13 Cu3 Cu3 39.80(11) 2_444 2_444
O13 Cu3 O13 79.68(16) . 2_444
O14 Cu3 Cu3 133.65(11) 2_444 2_444
O14 Cu3 O12 93.49(15) 2_444 .
O14 Cu3 O13 173.52(14) 2_444 .
O14 Cu3 O13 93.85(15) 2_444 2_444
C1 O2 Cu1 129.5(3) . .
Cu1 O3 Cu2 99.38(16) . .
C7 O3 Cu1 129.0(3) . .
C7 O3 Cu2 131.2(3) . .
Cu2 O4 Dy1 138.85(17) . .
C8 O4 Dy1 90.9(3) . .
C8 O4 Cu2 129.9(3) . .
C8 O5 Dy1 99.5(3) . .
C9 O7 Cu1 124.6(3) . .
Cu2 O8 Cu1 99.46(16) . .
C15 O8 Cu1 128.5(3) . .
C15 O8 Cu2 127.3(3) . .
C16 O9 Cu2 126.8(3) . .
C17 O11 Dy1 112.5(3) . .
C17 O12 Cu3 128.1(3) . .
Cu3 O13 Cu3 100.32(16) . 2_444
C23 O13 Cu3 127.2(3) . 2_444
C23 O13 Cu3 128.8(3) . .
C24 O14 Cu3 127.9(3) . 2_444
Dy1 O16 H16A 110.4 . .
Dy1 O16 H16B 110.0 . .
H16A O16 H16B 108.6 . .
Dy1 O17 H17A 111.2 . .
Dy1 O17 H17B 110.6 . .
H17A O17 H17B 107.8 . .
Dy1 O18 H18A 109.9 . .
Dy1 O18 H18B 109.3 . .
H18A O18 H18B 109.1 . .
Dy1 O19 H19A 109.4 . .
Dy1 O19 H19B 109.3 . .
H19A O19 H19B 109.3 . .
Dy1 O20 H20A 109.6 . .
Dy1 O20 H20B 123(5) . .
H20A O20 H20B 118.8 . .
O1 C1 O2 119.6(5) . .
O1 C1 C2 118.7(5) . .
O2 C1 C2 121.7(4) . .
C3 C2 C1 116.1(4) . .
C7 C2 C1 124.9(5) . .
C7 C2 C3 118.9(5) . .
C2 C3 H3 118.9 . .
C4 C3 C2 122.1(5) . .
C4 C3 H3 118.9 . .
C3 C4 H4 120.8 . .
C5 C4 C3 118.4(5) . .
C5 C4 H4 120.8 . .
C4 C5 H5 119.0 . .
C4 C5 C6 121.9(5) . .
C6 C5 H5 119.0 . .
C5 C6 C7 120.2(4) . .
C5 C6 C8 116.9(5) . .
C7 C6 C8 122.9(5) . .
O3 C7 C2 121.1(4) . .
O3 C7 C6 120.6(4) . .
C2 C7 C6 118.3(5) . .
O4 C8 Dy1 62.4(2) . .
O4 C8 C6 123.5(5) . .
O5 C8 Dy1 55.0(3) . .
O5 C8 O4 117.5(5) . .
O5 C8 C6 119.0(5) . .
C6 C8 Dy1 174.0(4) . .
O6 C9 O7 120.7(5) . .
O6 C9 C10 119.0(6) . .
O7 C9 C10 120.3(5) . .
C11 C10 C9 116.8(5) . .
C11 C10 C15 118.5(5) . .
C15 C10 C9 124.8(5) . .
C10 C11 H11 119.0 . .
C12 C11 C10 122.0(5) . .
C12 C11 H11 119.0 . .
C11 C12 H12 120.5 . .
C13 C12 C11 118.9(6) . .
C13 C12 H12 120.5 . .
C12 C13 H13 118.8 . .
C12 C13 C14 122.4(5) . .
C14 C13 H13 118.8 . .
C13 C14 C15 118.7(5) . .
C13 C14 C16 116.6(5) . .
C15 C14 C16 124.7(5) . .
O8 C15 C10 120.2(4) . .
O8 C15 C14 120.5(5) . .
C14 C15 C10 119.3(5) . .
O9 C16 C14 122.2(5) . .
O10 C16 O9 119.9(5) . .
O10 C16 C14 117.9(5) . .
O11 C17 O12 117.7(5) . .
O11 C17 C18 119.2(5) . .
O12 C17 C18 123.1(5) . .
C19 C18 C17 116.1(4) . .
C19 C18 C23 119.7(5) . .
C23 C18 C17 124.1(5) . .
C18 C19 H19 119.5 . .
C20 C19 C18 121.0(5) . .
C20 C19 H19 119.5 . .
C19 C20 H20 120.4 . .
C21 C20 C19 119.2(5) . .
C21 C20 H20 120.4 . .
C20 C21 H21 118.9 . .
C20 C21 C22 122.1(5) . .
C22 C21 H21 118.9 . .
C21 C22 C23 118.6(5) . .
C21 C22 C24 116.1(5) . .
C23 C22 C24 125.2(5) . .
O13 C23 C18 119.8(4) . .
O13 C23 C22 120.9(4) . .
C18 C23 C22 119.2(5) . .
O14 C24 C22 121.7(5) . .
O15 C24 O14 119.2(5) . .
O15 C24 C22 119.1(5) . .
H21A O21 H21B 109.5 . .

loop_
_geom_bond_atom_site_label_1
_geom_bond_atom_site_label_2
_geom_bond_distance
_geom_bond_site_symmetry_2
Dy1 O4 2.544(3) .
Dy1 O5 2.384(3) .
Dy1 O11 2.349(4) .
Dy1 O16 2.352(4) .
Dy1 O17 2.409(4) .
Dy1 O18 2.348(3) .
Dy1 O19 2.352(4) .
Dy1 O20 2.448(4) .
Dy1 C8 2.869(5) .
Cu1 Cu2 2.9166(9) .
Cu1 O2 1.874(3) .
Cu1 O3 1.901(3) .
Cu1 O7 1.910(4) .
Cu1 O8 1.912(3) .
Cu2 O3 1.924(3) .
Cu2 O4 1.895(3) .
Cu2 O8 1.910(4) .
Cu2 O9 1.894(4) .
Cu3 Cu3 2.9477(12) 2_444
Cu3 O12 1.887(3) .
Cu3 O13 1.918(4) .
Cu3 O13 1.921(3) 2_444
Cu3 O14 1.883(4) 2_444
O1 C1 1.244(6) .
O2 C1 1.286(6) .
O3 C7 1.336(6) .
O4 C8 1.289(6) .
O5 C8 1.251(6) .
O6 C9 1.213(7) .
O7 C9 1.300(7) .
O8 C15 1.353(6) .
O9 C16 1.274(7) .
O10 C16 1.234(6) .
O11 C17 1.249(6) .
O12 C17 1.285(6) .
O13 Cu3 1.921(3) 2_444
O13 C23 1.345(6) .
O14 Cu3 1.883(4) 2_444
O14 C24 1.313(6) .
O15 C24 1.221(6) .
O16 H16A 0.8663 .
O16 H16B 0.8666 .
O17 H17A 0.8817 .
O17 H17B 0.8811 .
O18 H18A 0.8557 .
O18 H18B 0.8546 .
O19 H19A 0.8521 .
O19 H19B 0.8523 .
O20 H20A 0.8597 .
O20 H20B 0.77(6) .
C1 C2 1.500(7) .
C2 C3 1.405(7) .
C2 C7 1.399(7) .
C3 H3 0.9300 .
C3 C4 1.383(8) .
C4 H4 0.9300 .
C4 C5 1.372(7) .
C5 H5 0.9300 .
C5 C6 1.375(7) .
C6 C7 1.428(7) .
C6 C8 1.494(7) .
C9 C10 1.488(7) .
C10 C11 1.400(7) .
C10 C15 1.408(7) .
C11 H11 0.9300 .
C11 C12 1.361(7) .
C12 H12 0.9300 .
C12 C13 1.360(8) .
C13 H13 0.9300 .
C13 C14 1.390(7) .
C14 C15 1.403(7) .
C14 C16 1.510(7) .
C17 C18 1.502(7) .
C18 C19 1.392(7) .
C18 C23 1.415(7) .
C19 H19 0.9300 .
C19 C20 1.383(8) .
C20 H20 0.9300 .
C20 C21 1.381(7) .
C21 H21 0.9300 .
C21 C22 1.391(7) .
C22 C23 1.418(7) .
C22 C24 1.501(7) .
O21 H21A 0.8503 .
O21 H21B 0.8497 .

loop_
_geom_torsion_atom_site_label_1
_geom_torsion_atom_site_label_2
_geom_torsion_atom_site_label_3
_geom_torsion_atom_site_label_4
_geom_torsion
_geom_torsion_site_symmetry_1
_geom_torsion_site_symmetry_4
Dy1 O4 C8 O5 -0.3(5) . .
Dy1 O4 C8 C6 -179.3(5) . .
Dy1 O5 C8 O4 0.3(5) . .
Dy1 O5 C8 C6 179.4(4) . .
Dy1 O11 C17 O12 18.5(6) . .
Dy1 O11 C17 C18 -160.9(4) . .
Cu1 Cu2 O3 C7 -172.6(5) . .
Cu1 Cu2 O4 Dy1 171.21(16) . .
Cu1 Cu2 O4 C8 0.7(5) . .
Cu1 Cu2 O8 C15 -157.0(5) . .
Cu1 Cu2 O9 C16 -25.4(5) . .
Cu1 O2 C1 O1 180.0(4) . .
Cu1 O2 C1 C2 1.1(7) . .
Cu1 O3 C7 C2 3.4(7) . .
Cu1 O3 C7 C6 -176.2(4) . .
Cu1 O7 C9 O6 145.2(6) . .
Cu1 O7 C9 C10 -37.2(7) . .
Cu1 O8 C15 C10 12.4(7) . .
Cu1 O8 C15 C14 -166.7(4) . .
Cu2 Cu1 O2 C1 0.6(5) . .
Cu2 Cu1 O3 C7 172.8(5) . .
Cu2 Cu1 O7 C9 37.1(5) . .
Cu2 Cu1 O8 C15 156.6(5) . .
Cu2 O3 C7 C2 173.9(4) . .
Cu2 O3 C7 C6 -5.7(7) . .
Cu2 O4 C8 Dy1 173.8(4) . .
Cu2 O4 C8 O5 173.5(3) . .
Cu2 O4 C8 C6 -5.6(8) . .
Cu2 O8 C15 C10 163.0(4) . .
Cu2 O8 C15 C14 -16.1(7) . .
Cu2 O9 C16 O10 -159.8(4) . .
Cu2 O9 C16 C14 20.6(7) . .
Cu3 Cu3 O12 C17 3.3(5) 2_444 .
Cu3 Cu3 O13 C23 159.0(5) 2_444 .
Cu3 O12 C17 O11 -172.6(3) . .
Cu3 O12 C17 C18 6.9(7) . .
Cu3 O13 C23 C18 169.7(3) 2_444 .
Cu3 O13 C23 C18 16.0(7) . .
Cu3 O13 C23 C22 -167.5(4) . .
Cu3 O13 C23 C22 -13.7(7) 2_444 .
Cu3 O14 C24 O15 -177.1(4) 2_444 .
Cu3 O14 C24 C22 4.7(7) 2_444 .
O1 C1 C2 C3 -5.5(7) . .
O1 C1 C2 C7 176.8(5) . .
O2 Cu1 Cu2 O3 3.1(2) . .
O2 Cu1 Cu2 O4 1.5(2) . .
O2 Cu1 Cu2 O8 -174.6(2) . .
O2 Cu1 Cu2 O9 -174.5(2) . .
O2 Cu1 O3 Cu2 -177.80(17) . .
O2 Cu1 O3 C7 -5.0(4) . .
O2 Cu1 O7 C9 -147.5(4) . .
O2 Cu1 O8 Cu2 34.8(14) . .
O2 Cu1 O8 C15 -168.6(12) . .
O2 C1 C2 C3 173.4(5) . .
O2 C1 C2 C7 -4.3(8) . .
O3 Cu1 Cu2 O4 -1.6(2) . .
O3 Cu1 Cu2 O8 -177.7(2) . .
O3 Cu1 Cu2 O9 -177.6(2) . .
O3 Cu1 O2 C1 2.6(5) . .
O3 Cu1 O7 C9 51.0(13) . .
O3 Cu1 O8 Cu2 1.51(16) . .
O3 Cu1 O8 C15 158.1(4) . .
O3 Cu2 O4 Dy1 170.2(3) . .
O3 Cu2 O4 C8 -0.3(5) . .
O3 Cu2 O8 Cu1 -1.49(16) . .
O3 Cu2 O8 C15 -158.5(4) . .
O3 Cu2 O9 C16 -38.0(16) . .
O4 Dy1 O5 C8 -0.2(3) . .
O4 Dy1 O11 C17 -134.3(3) . .
O4 Dy1 C8 O5 179.7(5) . .
O4 Dy1 C8 C6 175(4) . .
O4 Cu2 O3 Cu1 178.80(17) . .
O4 Cu2 O3 C7 6.2(4) . .
O4 Cu2 O8 Cu1 -19.6(11) . .
O4 Cu2 O8 C15 -176.6(9) . .
O4 Cu2 O9 C16 157.6(5) . .
O5 Dy1 O4 Cu2 -172.6(3) . .
O5 Dy1 O4 C8 0.2(3) . .
O5 Dy1 O11 C17 -174.3(3) . .
O5 Dy1 C8 O4 -179.7(5) . .
O5 Dy1 C8 C6 -5(3) . .
O6 C9 C10 C11 14.2(9) . .
O6 C9 C10 C15 -167.1(6) . .
O7 Cu1 Cu2 O3 176.7(2) . .
O7 Cu1 Cu2 O4 175.1(2) . .
O7 Cu1 Cu2 O8 -1.0(2) . .
O7 Cu1 Cu2 O9 -0.9(3) . .
O7 Cu1 O2 C1 -174.5(4) . .
O7 Cu1 O3 Cu2 -16.3(12) . .
O7 Cu1 O3 C7 156.5(10) . .
O7 Cu1 O8 Cu2 179.24(19) . .
O7 Cu1 O8 C15 -24.1(4) . .
O7 C9 C10 C11 -163.5(5) . .
O7 C9 C10 C15 15.2(9) . .
O8 Cu1 Cu2 O3 177.7(2) . .
O8 Cu1 Cu2 O4 176.1(2) . .
O8 Cu1 Cu2 O9 0.1(3) . .
O8 Cu1 O2 C1 -30.3(16) . .
O8 Cu1 O3 Cu2 -1.50(16) . .
O8 Cu1 O3 C7 171.3(4) . .
O8 Cu1 O7 C9 36.4(4) . .
O8 Cu2 O3 Cu1 1.50(16) . .
O8 Cu2 O3 C7 -171.1(5) . .
O8 Cu2 O4 Dy1 -172.0(9) . .
O8 Cu2 O4 C8 17.5(13) . .
O8 Cu2 O9 C16 -25.3(5) . .
O9 Cu2 O3 Cu1 14.3(14) . .
O9 Cu2 O3 C7 -158.2(12) . .
O9 Cu2 O4 Dy1 -11.7(3) . .
O9 Cu2 O4 C8 177.7(4) . .
O9 Cu2 O8 Cu1 -179.90(18) . .
O9 Cu2 O8 C15 23.1(4) . .
O11 Dy1 O4 Cu2 133.9(2) . .
O11 Dy1 O4 C8 -53.4(4) . .
O11 Dy1 O5 C8 147.3(3) . .
O11 Dy1 C8 O4 142.5(3) . .
O11 Dy1 C8 O5 -37.9(4) . .
O11 Dy1 C8 C6 -43(4) . .
O11 C17 C18 C19 -11.9(7) . .
O11 C17 C18 C23 165.9(5) . .
O12 Cu3 O13 Cu3 -177.01(17) . 2_444
O12 Cu3 O13 C23 -18.0(4) . .
O12 C17 C18 C19 168.7(5) . .
O12 C17 C18 C23 -13.5(8) . .
O13 Cu3 O12 C17 -16.0(14) 2_444 .
O13 Cu3 O12 C17 5.9(5) . .
O13 Cu3 O13 Cu3 0.0 2_444 2_444
O13 Cu3 O13 C23 159.0(5) 2_444 .
O14 Cu3 O12 C17 -174.2(4) 2_444 .
O14 Cu3 O13 Cu3 4.2(16) 2_444 2_444
O14 Cu3 O13 C23 163.3(13) 2_444 .
O16 Dy1 O4 Cu2 13.6(3) . .
O16 Dy1 O4 C8 -173.7(3) . .
O16 Dy1 O5 C8 8.9(4) . .
O16 Dy1 O11 C17 -23.6(4) . .
O16 Dy1 C8 O4 6.8(3) . .
O16 Dy1 C8 O5 -173.5(3) . .
O16 Dy1 C8 C6 -178(4) . .
O17 Dy1 O4 Cu2 -49.4(3) . .
O17 Dy1 O4 C8 123.3(3) . .
O17 Dy1 O5 C8 -115.1(3) . .
O17 Dy1 O11 C17 48.1(4) . .
O17 Dy1 C8 O4 -84.6(3) . .
O17 Dy1 C8 O5 95.1(4) . .
O17 Dy1 C8 C6 90(4) . .
O18 Dy1 O4 Cu2 -132.9(3) . .
O18 Dy1 O4 C8 39.8(3) . .
O18 Dy1 O5 C8 -142.8(4) . .
O18 Dy1 O11 C17 116.7(4) . .
O18 Dy1 C8 O4 -144.3(3) . .
O18 Dy1 C8 O5 35.3(3) . .
O18 Dy1 C8 C6 30(4) . .
O19 Dy1 O4 Cu2 97.2(3) . .
O19 Dy1 O4 C8 -90.0(3) . .
O19 Dy1 O5 C8 72.2(3) . .
O19 Dy1 O11 C17 -99.8(4) . .
O19 Dy1 C8 O4 79.8(3) . .
O19 Dy1 C8 O5 -100.6(3) . .
O19 Dy1 C8 C6 -105(4) . .
O20 Dy1 O4 Cu2 -70.7(3) . .
O20 Dy1 O4 C8 102.0(3) . .
O20 Dy1 O5 C8 -63.8(3) . .
O20 Dy1 O11 C17 93.1(4) . .
O20 Dy1 C8 O4 -68.2(3) . .
O20 Dy1 C8 O5 111.4(3) . .
O20 Dy1 C8 C6 107(4) . .
C1 C2 C3 C4 179.8(5) . .
C1 C2 C7 O3 2.0(8) . .
C1 C2 C7 C6 -178.4(5) . .
C2 C3 C4 C5 -0.7(9) . .
C3 C2 C7 O3 -175.7(5) . .
C3 C2 C7 C6 3.9(7) . .
C3 C4 C5 C6 2.2(9) . .
C4 C5 C6 C7 -0.5(9) . .
C4 C5 C6 C8 178.4(5) . .
C5 C6 C7 O3 177.0(5) . .
C5 C6 C7 C2 -2.6(8) . .
C5 C6 C8 Dy1 14(4) . .
C5 C6 C8 O4 -171.4(5) . .
C5 C6 C8 O5 9.6(8) . .
C7 C2 C3 C4 -2.4(8) . .
C7 C6 C8 Dy1 -167(3) . .
C7 C6 C8 O4 7.5(8) . .
C7 C6 C8 O5 -171.6(5) . .
C8 Dy1 O4 Cu2 -172.7(5) . .
C8 Dy1 O11 C17 -158.8(3) . .
C8 C6 C7 O3 -1.8(8) . .
C8 C6 C7 C2 178.6(5) . .
C9 C10 C11 C12 179.7(5) . .
C9 C10 C15 O8 -2.2(8) . .
C9 C10 C15 C14 176.9(5) . .
C10 C11 C12 C13 2.4(9) . .
C11 C10 C15 O8 176.5(5) . .
C11 C10 C15 C14 -4.4(8) . .
C11 C12 C13 C14 -2.4(9) . .
C12 C13 C14 C15 -1.1(8) . .
C12 C13 C14 C16 179.5(5) . .
C13 C14 C15 O8 -176.4(5) . .
C13 C14 C15 C10 4.5(7) . .
C13 C14 C16 O9 174.0(5) . .
C13 C14 C16 O10 -5.6(7) . .
C15 C10 C11 C12 0.9(8) . .
C15 C14 C16 O9 -5.3(8) . .
C15 C14 C16 O10 175.1(5) . .
C16 C14 C15 O8 2.9(8) . .
C16 C14 C15 C10 -176.2(5) . .
C17 C18 C19 C20 178.4(5) . .
C17 C18 C23 O13 1.7(7) . .
C17 C18 C23 C22 -175.0(5) . .
C18 C19 C20 C21 -3.3(9) . .
C19 C18 C23 O13 179.3(5) . .
C19 C18 C23 C22 2.7(7) . .
C19 C20 C21 C22 2.9(9) . .
C20 C21 C22 C23 0.4(8) . .
C20 C21 C22 C24 -176.2(5) . .
C21 C22 C23 O13 -179.7(5) . .
C21 C22 C23 C18 -3.1(7) . .
C21 C22 C24 O14 -175.3(5) . .
C21 C22 C24 O15 6.4(7) . .
C23 C18 C19 C20 0.5(8) . .
C23 C22 C24 O14 8.4(8) . .
C23 C22 C24 O15 -169.9(5) . .
C24 C22 C23 O13 -3.5(8) . .
C24 C22 C23 C18 173.1(5) . .
